data_1575223
loop_
_publ_author_name
'Wang, Yanqi'
'Zhai, Longfei'
'Xiong, Wei-Wei'

_publ_section_title
;
 Preparing an MnS@CN composite with lasagna-like nanostructure through
 pyrolysis of an organic hybrid manganese sulfide for electrochemical
 lithium storage.
;
_journal_issue 31
_journal_name_full Nanoscale
_journal_page_first 18315
_journal_page_last 18324
_journal_paper_doi 10.1039/d5nr01936b
_journal_volume 17
_journal_year 2025
_chemical_formula_moiety 'C24 H16 Mn N4 S6'
_chemical_formula_sum 'C24 H16 Mn N4 S6'
_chemical_formula_weight 607.71
_chemical_name_systematic MnS
_space_group_crystal_system triclinic
_space_group_IT_number 2
_space_group_name_Hall '-P 1'
_space_group_name_H-M_alt 'P -1'
_atom_sites_solution_hydrogens geom
_atom_sites_solution_primary direct
_atom_sites_solution_secondary difmap
_audit_creation_method SHELXL-2016/6
_audit_update_record
;
2025-04-22 deposited with the CCDC.	2025-07-10 downloaded from the CCDC.
;
_cell_angle_alpha 83.945(5)
_cell_angle_beta 83.632(5)
_cell_angle_gamma 69.237(7)
_cell_formula_units_Z 2
_cell_length_a 9.9880(8)
_cell_length_b 10.1205(7)
_cell_length_c 13.3556(7)
_cell_measurement_reflns_used 2377
_cell_measurement_temperature 293(2)
_cell_measurement_theta_max 24.3530
_cell_measurement_theta_min 3.6130
_cell_volume 1251.38(16)
_computing_cell_refinement 'Bruker SAINT'
_computing_data_collection 'Bruker APEX2'
_computing_data_reduction 'Bruker SAINT'
_computing_molecular_graphics 'DIAMOND. Version 3.0. Crystal Impact'
_computing_publication_material 'Bruker SHELXTL'
_computing_structure_refinement 'SHELXL-2016/6 (Sheldrick, 2016)'
_computing_structure_solution 'SHELXL-2016/6 (Sheldrick, 2016)'
_diffrn_ambient_temperature 293(2)
_diffrn_measured_fraction_theta_full 0.997
_diffrn_measured_fraction_theta_max 0.982
_diffrn_measurement_device_type 'Bruker APEX-II CCD'
_diffrn_measurement_method '\f and \w scans'
_diffrn_radiation_type MoK\a
_diffrn_radiation_wavelength 0.71073
_diffrn_reflns_av_R_equivalents 0.0507
_diffrn_reflns_av_unetI/netI 0.1199
_diffrn_reflns_Laue_measured_fraction_full 0.997
_diffrn_reflns_Laue_measured_fraction_max 0.982
_diffrn_reflns_limit_h_max 12
_diffrn_reflns_limit_h_min -12
_diffrn_reflns_limit_k_max 12
_diffrn_reflns_limit_k_min -12
_diffrn_reflns_limit_l_max 17
_diffrn_reflns_limit_l_min -14
_diffrn_reflns_number 10183
_diffrn_reflns_point_group_measured_fraction_full 0.997
_diffrn_reflns_point_group_measured_fraction_max 0.982
_diffrn_reflns_theta_full 25.242
_diffrn_reflns_theta_max 27.000
_diffrn_reflns_theta_min 3.567
_exptl_absorpt_coefficient_mu 1.051
_exptl_absorpt_correction_T_max 1.00000
_exptl_absorpt_correction_T_min 0.94618
_exptl_absorpt_correction_type multi-scan
_exptl_crystal_colour red
_exptl_crystal_density_diffrn 1.613
_exptl_crystal_density_method 'not measured'
_exptl_crystal_description prism
_exptl_crystal_F_000 618
_exptl_crystal_size_max 0.18
_exptl_crystal_size_mid 0.16
_exptl_crystal_size_min 0.10
_refine_diff_density_max 1.396
_refine_diff_density_min -0.893
_refine_diff_density_rms 0.104
_refine_ls_extinction_method none
_refine_ls_goodness_of_fit_ref 1.031
_refine_ls_hydrogen_treatment constr
_refine_ls_matrix_type full
_refine_ls_number_parameters 334
_refine_ls_number_reflns 5363
_refine_ls_number_restraints 0
_refine_ls_restrained_S_all 1.031
_refine_ls_R_factor_all 0.1486
_refine_ls_R_factor_gt 0.0874
_refine_ls_shift/su_max 0.000
_refine_ls_shift/su_mean 0.000
_refine_ls_structure_factor_coef Fsqd
_refine_ls_weighting_details 'w=1/[\s^2^(Fo^2^)+(0.1036P)^2^+1.1426P] where P=(Fo^2^+2Fc^2^)/3'
_refine_ls_weighting_scheme calc
_refine_ls_wR_factor_gt 0.2001
_refine_ls_wR_factor_ref 0.2468
_reflns_Friedel_coverage 0.000
_reflns_number_gt 3052
_reflns_number_total 5363
_reflns_threshold_expression 'I > 2\s(I)'
_cod_data_source_file d5nr01936b2.cif
_cod_data_source_block x
_cod_depositor_comments 'Adding full bibliography for 1575223.cif.'
_cod_database_code 1575223
_shelx_shelxl_version_number 2016/6
_shelx_space_group_comment
; 
The symmetry employed for this shelxl refinement is uniquely defined 
by the following loop, which should always be used as a source of 
symmetry information in preference to the above space-group names. 
They are only intended as comments. 
;

loop_
_space_group_symop_operation_xyz
'x, y, z'
'-x, -y, -z'

loop_
_atom_site_label
_atom_site_type_symbol
_atom_site_fract_x
_atom_site_fract_y
_atom_site_fract_z
_atom_site_U_iso_or_equiv
_atom_site_adp_type
_atom_site_occupancy
_atom_site_site_symmetry_order
_atom_site_calc_flag
_atom_site_refinement_flags_posn
_atom_site_refinement_flags_adp
_atom_site_refinement_flags_occupancy
_atom_site_disorder_assembly
_atom_site_disorder_group
Mn1 Mn 0.06928(11) 0.22481(10) 0.24603(6) 0.0345(3) Uani 1 1 d . . . . .
S1 S -0.1426(2) 0.44019(19) 0.18810(13) 0.0507(5) Uani 1 1 d . . . . .
S2 S -0.0262(2) 0.0321(2) 0.31468(15) 0.0548(5) Uani 1 1 d . . . . .
S3 S -0.1946(3) 0.1084(3) 0.41645(19) 0.0806(8) Uani 1 1 d . . . . .
S4 S -0.3213(3) 0.4006(3) 0.1723(2) 0.0699(8) Uani 0.8 1 d . . P . .
S5 S -0.4263(3) 0.3840(4) 0.3091(2) 0.0811(10) Uani 0.8 1 d . . P . .
S4A S -0.3478(11) 0.4512(12) 0.2649(8) 0.060(3) Uani 0.2 1 d . . P . .
S5A S -0.3706(14) 0.2640(13) 0.2739(10) 0.075(3) Uani 0.2 1 d . . P . .
S6 S -0.3755(3) 0.1729(4) 0.3518(2) 0.1020(10) Uani 1 1 d . . . . .
N1 N 0.1746(6) 0.3967(5) 0.2066(4) 0.0379(12) Uani 1 1 d . . . . .
N2 N 0.1385(6) 0.1359(6) 0.0911(4) 0.0402(13) Uani 1 1 d . . . . .
N3 N 0.1126(6) 0.2901(5) 0.3939(3) 0.0341(12) Uani 1 1 d . . . . .
N4 N 0.3004(5) 0.0458(5) 0.2507(4) 0.0363(12) Uani 1 1 d . . . . .
C1 C 0.1695(7) 0.3952(6) 0.3856(5) 0.0364(15) Uani 1 1 d . . . . .
C2 C 0.3491(7) -0.0226(6) 0.1648(5) 0.0360(15) Uani 1 1 d . . . . .
C3 C 0.0893(8) 0.2340(7) 0.4850(4) 0.0452(17) Uani 1 1 d . . . . .
H3A H 0.050320 0.162322 0.490406 0.054 Uiso 1 1 calc R U . . .
C4 C 0.3082(8) -0.0481(7) -0.0085(5) 0.0440(17) Uani 1 1 d . . . . .
C5 C 0.2615(7) 0.0241(7) 0.0804(5) 0.0383(15) Uani 1 1 d . . . . .
C6 C 0.1719(8) 0.3831(8) 0.5662(5) 0.0491(19) Uani 1 1 d . . . . .
H6A H 0.191233 0.413921 0.624379 0.059 Uiso 1 1 calc R U . . .
C7 C 0.3782(8) -0.0003(8) 0.3290(5) 0.0518(19) Uani 1 1 d . . . . .
H7A H 0.344786 0.046112 0.388170 0.062 Uiso 1 1 calc R U . . .
C8 C 0.1971(7) 0.4483(7) 0.4717(5) 0.0411(16) Uani 1 1 d . . . . .
C9 C 0.4790(7) -0.1390(7) 0.1574(5) 0.0430(16) Uani 1 1 d . . . . .
C10 C 0.1949(7) 0.4547(7) 0.2879(4) 0.0370(15) Uani 1 1 d . . . . .
C11 C 0.2200(10) 0.0005(9) -0.0879(5) 0.060(2) Uani 1 1 d . . . . .
H11A H 0.246256 -0.044682 -0.147880 0.072 Uiso 1 1 calc R U . . .
C12 C 0.1196(8) 0.2756(8) 0.5735(5) 0.0493(18) Uani 1 1 d . . . . .
H12A H 0.104255 0.230874 0.635949 0.059 Uiso 1 1 calc R U . . .
C13 C 0.5212(9) -0.2057(8) 0.0649(6) 0.055(2) Uani 1 1 d . . . . .
H13A H 0.607516 -0.281370 0.059329 0.066 Uiso 1 1 calc R U . . .
C14 C 0.4429(9) -0.1645(8) -0.0135(6) 0.054(2) Uani 1 1 d . . . . .
H14A H 0.475020 -0.211177 -0.072605 0.065 Uiso 1 1 calc R U . . .
C15 C 0.0598(9) 0.1785(8) 0.0114(5) 0.059(2) Uani 1 1 d . . . . .
H15A H -0.024323 0.256739 0.017067 0.070 Uiso 1 1 calc R U . . .
C16 C 0.2399(9) 0.5726(8) 0.2778(6) 0.056(2) Uani 1 1 d . . . . .
C17 C 0.5560(9) -0.1802(8) 0.2423(6) 0.061(2) Uani 1 1 d . . . . .
H17A H 0.643216 -0.255078 0.239994 0.074 Uiso 1 1 calc R U . . .
C18 C 0.2031(8) 0.4496(8) 0.1153(5) 0.0518(19) Uani 1 1 d . . . . .
H18A H 0.191617 0.408083 0.059403 0.062 Uiso 1 1 calc R U . . .
C19 C 0.0950(10) 0.1141(10) -0.0789(5) 0.067(2) Uani 1 1 d . . . . .
H19A H 0.035697 0.146906 -0.131791 0.081 Uiso 1 1 calc R U . . .
C20 C 0.5064(8) -0.1132(8) 0.3286(6) 0.062(2) Uani 1 1 d . . . . .
H20A H 0.557262 -0.142483 0.385990 0.075 Uiso 1 1 calc R U . . .
C21 C 0.2450(10) 0.5641(9) 0.4589(6) 0.066(2) Uani 1 1 d . . . . .
H21A H 0.265244 0.597862 0.515430 0.079 Uiso 1 1 calc R U . . .
C22 C 0.2672(10) 0.6250(9) 0.1829(7) 0.071(3) Uani 1 1 d . . . . .
H22A H 0.298245 0.702208 0.174082 0.086 Uiso 1 1 calc R U . . .
C23 C 0.2623(10) 0.6266(9) 0.3685(7) 0.069(2) Uani 1 1 d . . . . .
H23A H 0.289139 0.706310 0.363183 0.083 Uiso 1 1 calc R U . . .
C24 C 0.2497(10) 0.5654(10) 0.0998(7) 0.072(3) Uani 1 1 d . . . . .
H24A H 0.268321 0.601357 0.034855 0.087 Uiso 1 1 calc R U . . .

loop_
_atom_site_aniso_label
_atom_site_aniso_U_11
_atom_site_aniso_U_22
_atom_site_aniso_U_33
_atom_site_aniso_U_23
_atom_site_aniso_U_13
_atom_site_aniso_U_12
Mn1 0.0417(6) 0.0316(5) 0.0310(5) -0.0093(4) -0.0050(4) -0.0111(4)
S1 0.0541(12) 0.0391(10) 0.0513(10) -0.0081(8) -0.0084(8) -0.0043(9)
S2 0.0627(13) 0.0403(11) 0.0659(12) -0.0088(9) 0.0008(10) -0.0238(10)
S3 0.094(2) 0.0699(16) 0.0802(16) -0.0226(13) 0.0209(14) -0.0354(15)
S4 0.0590(18) 0.094(2) 0.0594(16) -0.0107(15) -0.0190(13) -0.0234(16)
S5 0.0492(18) 0.087(2) 0.086(2) -0.0144(18) -0.0009(15) 0.0028(17)
S4A 0.040(6) 0.068(7) 0.068(6) -0.025(5) -0.002(5) -0.011(5)
S5A 0.078(9) 0.056(7) 0.092(9) -0.006(7) -0.007(7) -0.026(7)
S6 0.084(2) 0.129(3) 0.108(2) -0.034(2) 0.0033(16) -0.051(2)
N1 0.036(3) 0.037(3) 0.038(3) -0.003(2) -0.001(2) -0.010(3)
N2 0.047(3) 0.038(3) 0.034(3) -0.012(2) -0.008(2) -0.009(3)
N3 0.044(3) 0.028(3) 0.029(3) -0.005(2) -0.003(2) -0.011(2)
N4 0.032(3) 0.032(3) 0.043(3) -0.011(2) -0.008(2) -0.004(2)
C1 0.027(3) 0.033(4) 0.045(4) -0.009(3) -0.001(3) -0.005(3)
C2 0.035(4) 0.024(3) 0.051(4) -0.004(3) 0.004(3) -0.015(3)
C3 0.067(5) 0.045(4) 0.030(3) -0.006(3) 0.003(3) -0.028(4)
C4 0.056(5) 0.046(4) 0.039(4) -0.019(3) 0.011(3) -0.029(4)
C5 0.044(4) 0.032(3) 0.045(4) -0.011(3) 0.006(3) -0.022(3)
C6 0.042(4) 0.054(5) 0.037(4) -0.023(3) -0.015(3) 0.009(3)
C7 0.049(5) 0.057(5) 0.050(4) -0.012(4) -0.009(3) -0.015(4)
C8 0.038(4) 0.043(4) 0.046(4) -0.020(3) -0.011(3) -0.011(3)
C9 0.034(4) 0.035(4) 0.057(4) -0.004(3) 0.008(3) -0.012(3)
C10 0.035(4) 0.042(4) 0.040(3) -0.011(3) 0.004(3) -0.019(3)
C11 0.078(6) 0.066(5) 0.042(4) -0.026(4) 0.012(4) -0.032(5)
C12 0.064(5) 0.056(5) 0.030(3) -0.007(3) -0.002(3) -0.022(4)
C13 0.050(5) 0.046(4) 0.062(5) -0.017(4) 0.018(4) -0.013(4)
C14 0.060(5) 0.040(4) 0.065(5) -0.027(4) 0.026(4) -0.021(4)
C15 0.073(6) 0.047(5) 0.045(4) -0.016(3) -0.015(4) -0.002(4)
C16 0.056(5) 0.056(5) 0.065(5) -0.003(4) -0.008(4) -0.031(4)
C17 0.042(5) 0.044(4) 0.087(6) -0.010(4) -0.001(4) -0.001(4)
C18 0.054(5) 0.058(5) 0.040(4) 0.001(3) 0.002(3) -0.017(4)
C19 0.076(6) 0.084(6) 0.040(4) -0.016(4) -0.007(4) -0.022(5)
C20 0.045(5) 0.055(5) 0.070(5) -0.005(4) -0.015(4) 0.007(4)
C21 0.081(6) 0.068(6) 0.063(5) -0.021(4) -0.010(4) -0.039(5)
C22 0.084(7) 0.065(6) 0.082(6) 0.015(5) -0.016(5) -0.050(5)
C23 0.083(7) 0.052(5) 0.092(7) -0.013(5) -0.017(5) -0.042(5)
C24 0.070(6) 0.085(7) 0.069(5) 0.028(5) -0.003(4) -0.046(6)

loop_
_atom_type_symbol
_atom_type_description
_atom_type_scat_dispersion_real
_atom_type_scat_dispersion_imag
_atom_type_scat_source
C C 0.0033 0.0016 'International Tables Vol C Tables 4.2.6.8 and 6.1.1.4'
H H 0.0000 0.0000 'International Tables Vol C Tables 4.2.6.8 and 6.1.1.4'
Mn Mn 0.3368 0.7283 'International Tables Vol C Tables 4.2.6.8 and 6.1.1.4'
N N 0.0061 0.0033 'International Tables Vol C Tables 4.2.6.8 and 6.1.1.4'
S S 0.1246 0.1234 'International Tables Vol C Tables 4.2.6.8 and 6.1.1.4'
Sn Sn -0.6537 1.4246 'International Tables Vol C Tables 4.2.6.8 and 6.1.1.4'

loop_
_geom_angle_atom_site_label_1
_geom_angle_atom_site_label_2
_geom_angle_atom_site_label_3
_geom_angle
_geom_angle_site_symmetry_1
_geom_angle_site_symmetry_3
_geom_angle_publ_flag
N3 Mn1 N2 153.2(2) . . ?
N3 Mn1 N1 72.28(18) . . ?
N2 Mn1 N1 92.93(18) . . ?
N3 Mn1 N4 86.59(18) . . ?
N2 Mn1 N4 70.83(19) . . ?
N1 Mn1 N4 90.25(18) . . ?
N3 Mn1 S2 99.27(13) . . ?
N2 Mn1 S2 93.48(15) . . ?
N1 Mn1 S2 170.87(14) . . ?
N4 Mn1 S2 85.72(14) . . ?
N3 Mn1 S1 102.52(14) . . ?
N2 Mn1 S1 95.79(15) . . ?
N1 Mn1 S1 77.87(14) . . ?
N4 Mn1 S1 161.81(14) . . ?
S2 Mn1 S1 107.92(8) . . ?
S4 S1 S4A 37.7(3) . . ?
S4 S1 Mn1 115.13(12) . . ?
S4A S1 Mn1 114.4(3) . . ?
S3 S2 Mn1 109.94(10) . . ?
S6 S3 S2 110.75(16) . . ?
S4A S4 S5A 69.8(6) . . ?
S4A S4 S1 77.5(5) . . ?
S5A S4 S1 117.1(4) . . ?
S4A S4 S5 38.1(5) . . ?
S5A S4 S5 36.6(4) . . ?
S1 S4 S5 110.21(17) . . ?
S5A S5 S4A 102.6(8) . . ?
S5A S5 S4 69.8(6) . . ?
S4A S5 S4 40.9(5) . . ?
S5A S5 S6 38.8(6) . . ?
S4A S5 S6 130.0(5) . . ?
S4 S5 S6 107.53(19) . . ?
S5 S4A S4 101.0(8) . . ?
S5 S4A S5A 38.5(5) . . ?
S4 S4A S5A 70.3(6) . . ?
S5 S4A S1 147.3(7) . . ?
S4 S4A S1 64.8(4) . . ?
S5A S4A S1 110.4(6) . . ?
S5 S5A S6 104.6(10) . . ?
S5 S5A S4A 38.9(5) . . ?
S6 S5A S4A 131.8(9) . . ?
S5 S5A S4 73.5(6) . . ?
S6 S5A S4 166.0(10) . . ?
S4A S5A S4 39.9(4) . . ?
S5A S6 S3 109.8(6) . . ?
S5A S6 S5 36.6(6) . . ?
S3 S6 S5 108.15(18) . . ?
C18 N1 C10 118.9(6) . . ?
C18 N1 Mn1 126.6(5) . . ?
C10 N1 Mn1 114.2(4) . . ?
C15 N2 C5 116.8(6) . . ?
C15 N2 Mn1 124.6(5) . . ?
C5 N2 Mn1 118.3(4) . . ?
C3 N3 C1 118.2(5) . . ?
C3 N3 Mn1 125.8(4) . . ?
C1 N3 Mn1 116.0(4) . . ?
C7 N4 C2 117.8(6) . . ?
C7 N4 Mn1 127.2(4) . . ?
C2 N4 Mn1 114.8(4) . . ?
N3 C1 C8 121.5(6) . . ?
N3 C1 C10 118.1(5) . . ?
C8 C1 C10 120.3(6) . . ?
N4 C2 C9 122.2(6) . . ?
N4 C2 C5 117.9(6) . . ?
C9 C2 C5 119.9(6) . . ?
N3 C3 C12 123.9(6) . . ?
N3 C3 H3A 118.0 . . ?
C12 C3 H3A 118.0 . . ?
C11 C4 C5 116.7(7) . . ?
C11 C4 C14 123.9(6) . . ?
C5 C4 C14 119.4(7) . . ?
N2 C5 C4 123.5(7) . . ?
N2 C5 C2 117.8(5) . . ?
C4 C5 C2 118.8(6) . . ?
C12 C6 C8 120.5(6) . . ?
C12 C6 H6A 119.8 . . ?
C8 C6 H6A 119.8 . . ?
N4 C7 C20 124.0(7) . . ?
N4 C7 H7A 118.0 . . ?
C20 C7 H7A 118.0 . . ?
C6 C8 C21 123.5(6) . . ?
C6 C8 C1 117.5(6) . . ?
C21 C8 C1 119.0(6) . . ?
C17 C9 C2 116.8(6) . . ?
C17 C9 C13 124.7(7) . . ?
C2 C9 C13 118.5(7) . . ?
N1 C10 C16 121.8(6) . . ?
N1 C10 C1 118.9(5) . . ?
C16 C10 C1 119.3(6) . . ?
C19 C11 C4 120.8(7) . . ?
C19 C11 H11A 119.6 . . ?
C4 C11 H11A 119.6 . . ?
C6 C12 C3 118.2(6) . . ?
C6 C12 H12A 120.9 . . ?
C3 C12 H12A 120.9 . . ?
C14 C13 C9 122.6(7) . . ?
C14 C13 H13A 118.7 . . ?
C9 C13 H13A 118.7 . . ?
C13 C14 C4 120.8(7) . . ?
C13 C14 H14A 119.6 . . ?
C4 C14 H14A 119.6 . . ?
N2 C15 C19 124.3(8) . . ?
N2 C15 H15A 117.8 . . ?
C19 C15 H15A 117.8 . . ?
C22 C16 C10 117.9(7) . . ?
C22 C16 C23 123.6(7) . . ?
C10 C16 C23 118.5(7) . . ?
C20 C17 C9 121.1(7) . . ?
C20 C17 H17A 119.5 . . ?
C9 C17 H17A 119.5 . . ?
N1 C18 C24 122.3(7) . . ?
N1 C18 H18A 118.9 . . ?
C24 C18 H18A 118.9 . . ?
C11 C19 C15 117.9(8) . . ?
C11 C19 H19A 121.0 . . ?
C15 C19 H19A 121.0 . . ?
C17 C20 C7 118.1(8) . . ?
C17 C20 H20A 120.9 . . ?
C7 C20 H20A 120.9 . . ?
C23 C21 C8 121.8(7) . . ?
C23 C21 H21A 119.1 . . ?
C8 C21 H21A 119.1 . . ?
C16 C22 C24 120.9(7) . . ?
C16 C22 H22A 119.6 . . ?
C24 C22 H22A 119.6 . . ?
C21 C23 C16 121.0(7) . . ?
C21 C23 H23A 119.5 . . ?
C16 C23 H23A 119.5 . . ?
C22 C24 C18 118.3(7) . . ?
C22 C24 H24A 120.8 . . ?
C18 C24 H24A 120.8 . . ?

loop_
_geom_bond_atom_site_label_1
_geom_bond_atom_site_label_2
_geom_bond_distance
_geom_bond_site_symmetry_2
_geom_bond_publ_flag
Mn1 N3 2.278(5) . ?
Mn1 N2 2.282(5) . ?
Mn1 N1 2.322(5) . ?
Mn1 N4 2.379(5) . ?
Mn1 S2 2.510(2) . ?
Mn1 S1 2.562(2) . ?
S1 S4 2.000(3) . ?
S1 S4A 2.158(11) . ?
S2 S3 2.016(3) . ?
S3 S6 1.957(4) . ?
S4 S4A 1.351(10) . ?
S4 S5A 1.983(13) . ?
S4 S5 2.026(4) . ?
S5 S5A 1.261(12) . ?
S5 S4A 1.272(12) . ?
S5 S6 2.046(5) . ?
S4A S5A 1.977(16) . ?
S5A S6 1.325(13) . ?
N1 C18 1.322(8) . ?
N1 C10 1.353(7) . ?
N2 C15 1.336(9) . ?
N2 C5 1.349(8) . ?
N3 C3 1.320(7) . ?
N3 C1 1.362(8) . ?
N4 C7 1.318(8) . ?
N4 C2 1.355(8) . ?
C1 C8 1.412(8) . ?
C1 C10 1.413(8) . ?
C2 C9 1.412(9) . ?
C2 C5 1.439(9) . ?
C3 C12 1.394(9) . ?
C3 H3A 0.9300 . ?
C4 C11 1.390(11) . ?
C4 C5 1.408(8) . ?
C4 C14 1.440(10) . ?
C6 C12 1.355(10) . ?
C6 C8 1.401(10) . ?
C6 H6A 0.9300 . ?
C7 C20 1.382(10) . ?
C7 H7A 0.9300 . ?
C8 C21 1.403(10) . ?
C9 C17 1.385(11) . ?
C9 C13 1.421(10) . ?
C10 C16 1.406(9) . ?
C11 C19 1.368(12) . ?
C11 H11A 0.9300 . ?
C12 H12A 0.9300 . ?
C13 C14 1.318(11) . ?
C13 H13A 0.9300 . ?
C14 H14A 0.9300 . ?
C15 C19 1.383(9) . ?
C15 H15A 0.9300 . ?
C16 C22 1.359(10) . ?
C16 C23 1.450(11) . ?
C17 C20 1.354(10) . ?
C17 H17A 0.9300 . ?
C18 C24 1.396(11) . ?
C18 H18A 0.9300 . ?
C19 H19A 0.9300 . ?
C20 H20A 0.9300 . ?
C21 C23 1.326(11) . ?
C21 H21A 0.9300 . ?
C22 C24 1.373(12) . ?
C22 H22A 0.9300 . ?
C23 H23A 0.9300 . ?
C24 H24A 0.9300 . ?

loop_
_geom_torsion_atom_site_label_1
_geom_torsion_atom_site_label_2
_geom_torsion_atom_site_label_3
_geom_torsion_atom_site_label_4
_geom_torsion
_geom_torsion_site_symmetry_1
_geom_torsion_site_symmetry_2
_geom_torsion_site_symmetry_3
_geom_torsion_site_symmetry_4
_geom_torsion_publ_flag
S5A S5 S4A S4 37.1(10) . . . . ?
S6 S5 S4A S4 68.4(9) . . . . ?
S4 S5 S4A S5A -37.1(10) . . . . ?
S6 S5 S4A S5A 31.2(7) . . . . ?
S5A S5 S4A S1 -22.8(16) . . . . ?
S4 S5 S4A S1 -60.0(11) . . . . ?
S6 S5 S4A S1 8.4(18) . . . . ?
S5A S4 S4A S5 -23.5(6) . . . . ?
S1 S4 S4A S5 -148.9(7) . . . . ?
S1 S4 S4A S5A -125.3(5) . . . . ?
S5 S4 S4A S5A 23.5(6) . . . . ?
S5A S4 S4A S1 125.3(5) . . . . ?
S5 S4 S4A S1 148.9(7) . . . . ?
S4A S5 S5A S6 140.7(9) . . . . ?
S4 S5 S5A S6 165.6(10) . . . . ?
S4 S5 S5A S4A 24.9(7) . . . . ?
S6 S5 S5A S4A -140.7(9) . . . . ?
S4A S5 S5A S4 -24.9(7) . . . . ?
S6 S5 S5A S4 -165.6(10) . . . . ?
S5 S5A S6 S3 -94.0(8) . . . . ?
S4A S5A S6 S3 -61.7(13) . . . . ?
S4 S5A S6 S3 -14(4) . . . . ?
S4A S5A S6 S5 32.3(7) . . . . ?
S4 S5A S6 S5 80(4) . . . . ?
C3 N3 C1 C8 -2.9(9) . . . . ?
Mn1 N3 C1 C8 178.0(5) . . . . ?
C3 N3 C1 C10 179.8(6) . . . . ?
Mn1 N3 C1 C10 0.6(7) . . . . ?
C7 N4 C2 C9 -0.4(9) . . . . ?
Mn1 N4 C2 C9 -174.9(4) . . . . ?
C7 N4 C2 C5 177.6(6) . . . . ?
Mn1 N4 C2 C5 3.1(7) . . . . ?
C1 N3 C3 C12 -0.1(10) . . . . ?
Mn1 N3 C3 C12 178.9(5) . . . . ?
C15 N2 C5 C4 -0.5(10) . . . . ?
Mn1 N2 C5 C4 173.9(5) . . . . ?
C15 N2 C5 C2 179.2(6) . . . . ?
Mn1 N2 C5 C2 -6.5(7) . . . . ?
C11 C4 C5 N2 -0.5(10) . . . . ?
C14 C4 C5 N2 178.6(6) . . . . ?
C11 C4 C5 C2 179.9(6) . . . . ?
C14 C4 C5 C2 -1.1(9) . . . . ?
N4 C2 C5 N2 2.1(8) . . . . ?
C9 C2 C5 N2 -179.9(5) . . . . ?
N4 C2 C5 C4 -178.3(5) . . . . ?
C9 C2 C5 C4 -0.2(9) . . . . ?
C2 N4 C7 C20 0.4(11) . . . . ?
Mn1 N4 C7 C20 174.2(6) . . . . ?
C12 C6 C8 C21 177.1(7) . . . . ?
C12 C6 C8 C1 -1.6(10) . . . . ?
N3 C1 C8 C6 3.7(9) . . . . ?
C10 C1 C8 C6 -179.0(6) . . . . ?
N3 C1 C8 C21 -175.0(7) . . . . ?
C10 C1 C8 C21 2.3(10) . . . . ?
N4 C2 C9 C17 -0.5(9) . . . . ?
C5 C2 C9 C17 -178.5(6) . . . . ?
N4 C2 C9 C13 179.2(6) . . . . ?
C5 C2 C9 C13 1.3(9) . . . . ?
C18 N1 C10 C16 2.5(10) . . . . ?
Mn1 N1 C10 C16 -171.7(5) . . . . ?
C18 N1 C10 C1 -177.7(6) . . . . ?
Mn1 N1 C10 C1 8.1(7) . . . . ?
N3 C1 C10 N1 -6.1(9) . . . . ?
C8 C1 C10 N1 176.5(6) . . . . ?
N3 C1 C10 C16 173.7(6) . . . . ?
C8 C1 C10 C16 -3.7(10) . . . . ?
C5 C4 C11 C19 0.7(11) . . . . ?
C14 C4 C11 C19 -178.3(7) . . . . ?
C8 C6 C12 C3 -1.2(11) . . . . ?
N3 C3 C12 C6 2.1(11) . . . . ?
C17 C9 C13 C14 178.6(7) . . . . ?
C2 C9 C13 C14 -1.1(11) . . . . ?
C9 C13 C14 C4 -0.2(12) . . . . ?
C11 C4 C14 C13 -179.7(7) . . . . ?
C5 C4 C14 C13 1.3(10) . . . . ?
C5 N2 C15 C19 1.3(11) . . . . ?
Mn1 N2 C15 C19 -172.6(6) . . . . ?
N1 C10 C16 C22 -2.0(11) . . . . ?
C1 C10 C16 C22 178.2(7) . . . . ?
N1 C10 C16 C23 -178.6(7) . . . . ?
C1 C10 C16 C23 1.6(11) . . . . ?
C2 C9 C17 C20 1.5(11) . . . . ?
C13 C9 C17 C20 -178.3(7) . . . . ?
C10 N1 C18 C24 -1.7(11) . . . . ?
Mn1 N1 C18 C24 171.6(6) . . . . ?
C4 C11 C19 C15 0.1(12) . . . . ?
N2 C15 C19 C11 -1.1(13) . . . . ?
C9 C17 C20 C7 -1.5(12) . . . . ?
N4 C7 C20 C17 0.6(13) . . . . ?
C6 C8 C21 C23 -177.3(8) . . . . ?
C1 C8 C21 C23 1.4(12) . . . . ?
C10 C16 C22 C24 0.7(13) . . . . ?
C23 C16 C22 C24 177.2(9) . . . . ?
C8 C21 C23 C16 -3.5(14) . . . . ?
C22 C16 C23 C21 -174.4(9) . . . . ?
C10 C16 C23 C21 2.0(13) . . . . ?
C16 C22 C24 C18 0.0(14) . . . . ?
N1 C18 C24 C22 0.5(13) . . . . ?
